data_4112143
loop_
_publ_author_name
'Jos\'e Barluenga'
'Rub\'en Vicente'
'Luis A. L\'opez'
'Eduardo Rubio'
'Miguel Tom\'as'
'Carmen \'Alvarez-R\'ua'

_publ_contact_author
;     Carmen Alvarez-R\'ua
      Departamento de Qu\'imica F\'isica y Anal\'itica
      Facultad de Qu\'imica
      Universidad de Oviedo
      Avda. Juli\'an Claver\'ia, 8
      33071 Oviedo
      Spain
;
_publ_contact_author_email mcara@sauron.quimica.uniovi.es
_publ_contact_author_fax '0034 98 5103125'
_publ_contact_author_phone '0034 98 5102968'
_publ_section_title
;
 New Fischer Carbene Complexes of Rhodium(I): Preparation and
 2-Cyclopentenone Ring Synthesis by Annelation to Alkynes
;
_journal_name_full 'Journal of the American Chemical Society'
_journal_page_first 470
_journal_page_last 471
_journal_paper_doi 10.1021/ja038817q
_journal_volume 126
_journal_year 2004
_chemical_formula_sum 'C20 H24 F6 O3 Rh Sb'
_chemical_formula_weight 651.05
_chemical_name_systematic
; 
(carbonyl)(\h^4^-1,5-cycloctadiene)
[1-methoxy-3-(4-methoxyphenyl)-2-propenylidene]rhodium(I)
hexafluoroantimonate 
;
_space_group_IT_number 2
_symmetry_cell_setting triclinic
_symmetry_space_group_name_Hall '-P 1'
_symmetry_space_group_name_H-M 'P -1'
_atom_sites_solution_hydrogens geom
_atom_sites_solution_primary direct
_atom_sites_solution_secondary difmap
_audit_creation_method SHELXL-97
_cell_angle_alpha 100.643(2)
_cell_angle_beta 96.326(2)
_cell_angle_gamma 100.073(2)
_cell_formula_units_Z 2
_cell_length_a 8.7212(3)
_cell_length_b 9.4995(4)
_cell_length_c 15.4033(6)
_cell_measurement_reflns_used 4063
_cell_measurement_temperature 293(2)
_cell_measurement_theta_max 62.90
_cell_measurement_theta_min 2.95
_cell_volume 1221.37(8)
_computing_cell_refinement 'Bruker SAINT'
_computing_data_collection 'Bruker SMART'
_computing_data_reduction 'Bruker SAINT, SADABS'
_computing_molecular_graphics 'PLATON (Spek, 2001)'
_computing_publication_material 'SHELX-97 (Sheldrick, 1997)'
_computing_structure_refinement 'SHELXL-97 (Sheldrick, 1997)'
_computing_structure_solution 'DIRDIF-99 (Beurskens, 1999)'
_diffrn_ambient_temperature 293(2)
_diffrn_measured_fraction_theta_full 0.939
_diffrn_measured_fraction_theta_max 0.939
_diffrn_measurement_device_type CCD
_diffrn_measurement_method '\f and \w scans'
_diffrn_radiation_monochromator graphite
_diffrn_radiation_source 'fine-focus sealed tube'
_diffrn_radiation_type CuK\a
_diffrn_radiation_wavelength 1.5418
_diffrn_reflns_av_R_equivalents 0.0438
_diffrn_reflns_av_sigmaI/netI 0.0529
_diffrn_reflns_limit_h_max 10
_diffrn_reflns_limit_h_min -9
_diffrn_reflns_limit_k_max 10
_diffrn_reflns_limit_k_min -9
_diffrn_reflns_limit_l_max 17
_diffrn_reflns_limit_l_min -17
_diffrn_reflns_number 8270
_diffrn_reflns_theta_full 62.90
_diffrn_reflns_theta_max 62.90
_diffrn_reflns_theta_min 2.95
_diffrn_standards_number 0
_exptl_absorpt_coefficient_mu 14.822
_exptl_absorpt_correction_T_max 0.411
_exptl_absorpt_correction_T_min 0.211
_exptl_absorpt_correction_type multi-scan
_exptl_absorpt_process_details 'SADABS (Sheldrick, 1996)'
_exptl_crystal_colour orange
_exptl_crystal_density_diffrn 1.770
_exptl_crystal_description prism
_exptl_crystal_F_000 636
_exptl_crystal_preparation
;
 Crystallization solvents: dichloromethane / diethyl ether 
;
_exptl_crystal_size_max 0.14
_exptl_crystal_size_mid 0.10
_exptl_crystal_size_min 0.06
_refine_diff_density_max 1.296
_refine_diff_density_min -0.415
_refine_diff_density_rms 0.117
_refine_ls_extinction_method none
_refine_ls_goodness_of_fit_ref 1.045
_refine_ls_hydrogen_treatment mixed
_refine_ls_matrix_type full
_refine_ls_number_parameters 280
_refine_ls_number_reflns 3698
_refine_ls_number_restraints 0
_refine_ls_restrained_S_all 1.045
_refine_ls_R_factor_all 0.0715
_refine_ls_R_factor_gt 0.0556
_refine_ls_shift/su_max 0.000
_refine_ls_shift/su_mean 0.000
_refine_ls_structure_factor_coef Fsqd
_refine_ls_weighting_details 'calc w=1/[\s^2^(Fo^2^)+(0.0868P)^2^+1.7657P] where P=(Fo^2^+2Fc^2^)/3'
_refine_ls_weighting_scheme calc
_refine_ls_wR_factor_gt 0.1455
_refine_ls_wR_factor_ref 0.1600
_reflns_number_gt 2879
_reflns_number_total 3698
_reflns_threshold_expression >2sigma(I)
_cod_data_source_file ja038817qsi20031001_012002.cif
_cod_data_source_block lop2m
_cod_database_code 4112143

loop_
_symmetry_equiv_pos_as_xyz
'x, y, z'
'-x, -y, -z'

loop_
_atom_site_label
_atom_site_type_symbol
_atom_site_fract_x
_atom_site_fract_y
_atom_site_fract_z
_atom_site_U_iso_or_equiv
_atom_site_adp_type
_atom_site_occupancy
_atom_site_symmetry_multiplicity
_atom_site_calc_flag
_atom_site_refinement_flags
Rh Rh 0.23914(6) 0.27712(7) 0.16120(4) 0.0682(2) Uani 1 1 d .
C1 C 0.1657(9) 0.4595(10) 0.2090(6) 0.077(2) Uani 1 1 d .
C2 C 0.0703(10) 0.4784(11) 0.2784(6) 0.081(2) Uani 1 1 d .
H2 H 0.0464 0.5694 0.2984 0.097 Uiso 1 1 calc R
C3 C 0.0152(9) 0.3658(11) 0.3146(5) 0.080(2) Uani 1 1 d .
H3 H 0.0478 0.2787 0.2949 0.096 Uiso 1 1 calc R
C4 C -0.0907(10) 0.3647(11) 0.3818(5) 0.079(2) Uani 1 1 d .
C5 C -0.1211(13) 0.2422(12) 0.4193(7) 0.099(3) Uani 1 1 d .
H5 H -0.0734 0.1636 0.4014 0.119 Uiso 1 1 calc R
C6 C -0.2214(15) 0.2355(13) 0.4830(7) 0.109(3) Uani 1 1 d .
H6 H -0.2381 0.1546 0.5093 0.130 Uiso 1 1 calc R
C7 C -0.2955(12) 0.3497(14) 0.5065(7) 0.098(3) Uani 1 1 d .
C8 C -0.2664(11) 0.4715(13) 0.4700(6) 0.092(3) Uani 1 1 d .
H8 H -0.3150 0.5494 0.4879 0.110 Uiso 1 1 calc R
C9 C -0.1681(10) 0.4795(11) 0.4083(6) 0.084(2) Uani 1 1 d .
H9 H -0.1516 0.5618 0.3833 0.101 Uiso 1 1 calc R
C10 C -0.436(2) 0.2248(17) 0.6057(11) 0.188(8) Uani 1 1 d .
H10A H -0.5097 0.2399 0.6466 0.282 Uiso 1 1 calc R
H10B H -0.3407 0.2095 0.6371 0.282 Uiso 1 1 calc R
H10C H -0.4803 0.1405 0.5593 0.282 Uiso 1 1 calc R
O1 O -0.4008(10) 0.3504(11) 0.5673(5) 0.134(3) Uani 1 1 d .
C11 C 0.0431(12) 0.2213(12) 0.0843(7) 0.092(3) Uani 1 1 d .
O2 O -0.0753(9) 0.1880(11) 0.0433(6) 0.138(3) Uani 1 1 d .
C12 C 0.2814(17) 0.5824(15) 0.1032(10) 0.136(5) Uani 1 1 d .
H12A H 0.2964 0.6785 0.0902 0.204 Uiso 1 1 calc R
H12B H 0.2208 0.5131 0.0524 0.204 Uiso 1 1 calc R
H12C H 0.3820 0.5570 0.1163 0.204 Uiso 1 1 calc R
O3 O 0.1985(9) 0.5803(8) 0.1795(5) 0.107(2) Uani 1 1 d .
C13 C 0.4041(14) 0.2920(13) 0.2877(7) 0.103(3) Uani 1 1 d .
H13 H 0.3437 0.3491 0.3191 0.123 Uiso 1 1 calc R
C14 C 0.4914(11) 0.3566(13) 0.2332(8) 0.105(4) Uani 1 1 d .
H14 H 0.4848 0.4523 0.2303 0.126 Uiso 1 1 calc R
C15 C 0.5994(12) 0.2848(18) 0.1766(11) 0.175(8) Uani 1 1 d .
H15A H 0.6779 0.3617 0.1646 0.210 Uiso 1 1 calc R
H15B H 0.6545 0.2297 0.2122 0.210 Uiso 1 1 calc R
C16 C 0.5310(12) 0.1890(13) 0.0931(8) 0.115(4) Uani 1 1 d .
H16A H 0.5929 0.1138 0.0821 0.138 Uiso 1 1 calc R
H16B H 0.5422 0.2448 0.0466 0.138 Uiso 1 1 calc R
C17 C 0.3605(10) 0.1143(10) 0.0825(6) 0.084(3) Uani 1 1 d .
H17 H 0.2967 0.1160 0.0303 0.101 Uiso 1 1 calc R
C18 C 0.2917(11) 0.0447(10) 0.1419(7) 0.090(3) Uani 1 1 d .
H18 H 0.1849 0.0038 0.1262 0.107 Uiso 1 1 calc R
C19 C 0.3663(14) 0.0266(12) 0.2281(8) 0.113(3) Uani 1 1 d .
H19A H 0.3022 -0.0569 0.2435 0.136 Uiso 1 1 calc R
H19B H 0.4673 0.0012 0.2194 0.136 Uiso 1 1 calc R
C20 C 0.393(2) 0.1439(16) 0.3031(9) 0.172(7) Uani 1 1 d .
H20A H 0.4896 0.1409 0.3397 0.206 Uiso 1 1 calc R
H20B H 0.3082 0.1259 0.3381 0.206 Uiso 1 1 calc R
Sb Sb 0.18396(8) 0.18006(8) -0.20364(6) 0.1024(3) Uani 1 1 d .
F1 F 0.131(2) 0.0009(16) -0.1850(17) 0.362(12) Uani 1 1 d .
F2 F 0.2840(15) 0.0907(17) -0.2919(10) 0.253(6) Uani 1 1 d .
F3 F 0.2467(18) 0.3451(13) -0.2389(11) 0.275(7) Uani 1 1 d .
F4 F 0.3680(13) 0.2071(18) -0.1266(10) 0.260(7) Uani 1 1 d .
F5 F 0.0076(13) 0.1551(15) -0.2811(9) 0.221(5) Uani 1 1 d .
F6 F 0.0845(17) 0.248(3) -0.1181(9) 0.343(11) Uani 1 1 d .

loop_
_atom_site_aniso_label
_atom_site_aniso_U_11
_atom_site_aniso_U_22
_atom_site_aniso_U_33
_atom_site_aniso_U_23
_atom_site_aniso_U_13
_atom_site_aniso_U_12
Rh 0.0556(4) 0.0752(4) 0.0663(4) 0.0008(3) 0.0039(2) 0.0111(3)
C1 0.062(5) 0.079(6) 0.088(5) 0.012(5) 0.005(4) 0.017(4)
C2 0.068(5) 0.083(6) 0.093(6) 0.011(5) 0.014(4) 0.026(4)
C3 0.065(5) 0.096(7) 0.071(5) -0.002(5) 0.002(4) 0.018(4)
C4 0.066(5) 0.095(7) 0.069(5) 0.004(5) -0.002(4) 0.016(4)
C5 0.102(7) 0.082(7) 0.107(7) 0.004(6) 0.031(6) 0.009(5)
C6 0.122(9) 0.099(8) 0.099(7) 0.018(6) 0.030(6) 0.001(7)
C7 0.082(6) 0.114(9) 0.083(6) -0.003(6) 0.012(5) 0.004(6)
C8 0.080(6) 0.113(8) 0.077(5) 0.008(5) 0.004(5) 0.022(5)
C9 0.075(5) 0.103(7) 0.070(5) 0.006(5) 0.001(4) 0.023(5)
C10 0.230(19) 0.151(14) 0.185(15) 0.039(12) 0.126(15) -0.022(12)
O1 0.127(6) 0.156(8) 0.115(6) 0.009(5) 0.060(5) 0.008(5)
C11 0.068(6) 0.112(8) 0.086(6) 0.006(5) -0.001(5) 0.015(5)
O2 0.066(4) 0.191(9) 0.126(6) 0.004(6) -0.024(4) -0.003(5)
C12 0.149(11) 0.113(10) 0.167(12) 0.060(9) 0.070(10) 0.022(8)
O3 0.108(5) 0.091(5) 0.137(6) 0.039(4) 0.041(4) 0.033(4)
C13 0.092(7) 0.108(9) 0.086(6) -0.019(6) -0.030(6) 0.027(6)
C14 0.058(5) 0.096(7) 0.130(9) -0.032(7) -0.018(5) 0.011(5)
C15 0.057(6) 0.184(14) 0.221(16) -0.085(12) 0.022(8) -0.012(7)
C16 0.078(6) 0.122(9) 0.128(9) -0.016(7) 0.038(6) 0.008(6)
C17 0.071(5) 0.079(6) 0.090(6) -0.015(5) 0.019(4) 0.011(4)
C18 0.069(5) 0.073(6) 0.109(7) -0.011(5) -0.005(5) 0.011(4)
C19 0.099(8) 0.091(8) 0.140(10) 0.018(7) -0.002(7) 0.013(6)
C20 0.26(2) 0.127(12) 0.116(10) 0.001(9) -0.047(11) 0.090(13)
Sb 0.0797(4) 0.0995(5) 0.1474(7) 0.0611(5) 0.0333(4) 0.0224(3)
F1 0.276(17) 0.197(13) 0.69(4) 0.252(19) 0.12(2) 0.044(11)
F2 0.197(11) 0.298(16) 0.279(15) 0.026(12) 0.084(10) 0.092(11)
F3 0.312(17) 0.169(10) 0.349(17) 0.162(11) 0.010(13) -0.027(10)
F4 0.140(8) 0.340(18) 0.281(15) 0.078(13) -0.055(9) 0.039(10)
F5 0.168(9) 0.237(12) 0.241(12) 0.037(10) -0.045(8) 0.052(8)
F6 0.225(13) 0.60(3) 0.194(11) -0.040(15) 0.083(10) 0.154(17)

loop_
_atom_type_symbol
_atom_type_description
_atom_type_scat_dispersion_real
_atom_type_scat_dispersion_imag
_atom_type_scat_source
C C 0.0181 0.0091 'International Tables Vol C Tables 4.2.6.8 and 6.1.1.4'
H H 0.0000 0.0000 'International Tables Vol C Tables 4.2.6.8 and 6.1.1.4'
O O 0.0492 0.0322 'International Tables Vol C Tables 4.2.6.8 and 6.1.1.4'
Sb Sb -0.0562 5.8946 'International Tables Vol C Tables 4.2.6.8 and 6.1.1.4'
F F 0.0727 0.0534 'International Tables Vol C Tables 4.2.6.8 and 6.1.1.4'
Rh Rh 0.0927 3.6045 'International Tables Vol C Tables 4.2.6.8 and 6.1.1.4'

loop_
_geom_angle_atom_site_label_1
_geom_angle_atom_site_label_2
_geom_angle_atom_site_label_3
_geom_angle
C11 Rh C1 85.9(4)
C11 Rh C13 155.1(5)
C1 Rh C13 93.6(4)
C11 Rh C17 96.2(4)
C1 Rh C17 162.7(4)
C13 Rh C17 91.6(4)
C11 Rh C14 170.2(5)
C1 Rh C14 95.3(4)
C13 Rh C14 34.6(4)
C17 Rh C14 79.8(3)
C11 Rh C18 95.1(4)
C1 Rh C18 162.6(4)
C13 Rh C18 78.2(4)
C17 Rh C18 34.5(3)
C14 Rh C18 86.6(4)
O3 C1 C2 110.2(8)
O3 C1 Rh 123.6(6)
C2 C1 Rh 126.1(7)
C3 C2 C1 120.3(9)
C3 C2 H2 119.9
C1 C2 H2 119.9
C2 C3 C4 127.0(9)
C2 C3 H3 116.5
C4 C3 H3 116.5
C5 C4 C9 118.0(9)
C5 C4 C3 118.8(9)
C9 C4 C3 123.2(9)
C6 C5 C4 121.0(10)
C6 C5 H5 119.5
C4 C5 H5 119.5
C7 C6 C5 119.0(11)
C7 C6 H6 120.5
C5 C6 H6 120.5
C6 C7 C8 120.5(10)
C6 C7 O1 123.0(12)
C8 C7 O1 116.5(11)
C9 C8 C7 120.9(10)
C9 C8 H8 119.5
C7 C8 H8 119.5
C8 C9 C4 120.5(10)
C8 C9 H9 119.8
C4 C9 H9 119.8
O1 C10 H10A 109.5
O1 C10 H10B 109.5
H10A C10 H10B 109.5
O1 C10 H10C 109.5
H10A C10 H10C 109.5
H10B C10 H10C 109.5
C7 O1 C10 118.1(11)
O2 C11 Rh 176.2(10)
O3 C12 H12A 109.5
O3 C12 H12B 109.5
H12A C12 H12B 109.5
O3 C12 H12C 109.5
H12A C12 H12C 109.5
H12B C12 H12C 109.5
C1 O3 C12 119.8(8)
C14 C13 C20 128.0(13)
C14 C13 Rh 73.8(6)
C20 C13 Rh 107.0(7)
C14 C13 H13 116.0
C20 C13 H13 116.0
Rh C13 H13 89.2
C13 C14 C15 124.9(13)
C13 C14 Rh 71.6(5)
C15 C14 Rh 108.3(7)
C13 C14 H14 117.5
C15 C14 H14 117.5
Rh C14 H14 90.1
C16 C15 C14 118.3(9)
C16 C15 H15A 107.7
C14 C15 H15A 107.7
C16 C15 H15B 107.7
C14 C15 H15B 107.7
H15A C15 H15B 107.1
C15 C16 C17 118.0(9)
C15 C16 H16A 107.8
C17 C16 H16A 107.8
C15 C16 H16B 107.8
C17 C16 H16B 107.8
H16A C16 H16B 107.1
C18 C17 C16 126.1(10)
C18 C17 Rh 74.2(5)
C16 C17 Rh 105.8(6)
C18 C17 H17 117.0
C16 C17 H17 117.0
Rh C17 H17 90.0
C17 C18 C19 127.4(9)
C17 C18 Rh 71.3(5)
C19 C18 Rh 107.8(6)
C17 C18 H18 116.3
C19 C18 H18 116.3
Rh C18 H18 91.0
C20 C19 C18 119.4(10)
C20 C19 H19A 107.5
C18 C19 H19A 107.5
C20 C19 H19B 107.5
C18 C19 H19B 107.5
H19A C19 H19B 107.0
C19 C20 C13 118.4(12)
C19 C20 H20A 107.7
C13 C20 H20A 107.7
C19 C20 H20B 107.7
C13 C20 H20B 107.7
H20A C20 H20B 107.1
F6 Sb F1 91.0(10)
F6 Sb F3 98.4(10)
F1 Sb F3 170.4(9)
F6 Sb F5 89.0(7)
F1 Sb F5 91.5(8)
F3 Sb F5 86.7(6)
F6 Sb F4 92.3(7)
F1 Sb F4 89.5(9)
F3 Sb F4 92.1(7)
F5 Sb F4 178.4(6)
F6 Sb F2 174.6(9)
F1 Sb F2 83.6(9)
F3 Sb F2 87.0(8)
F5 Sb F2 91.3(7)
F4 Sb F2 87.5(7)

loop_
_geom_bond_atom_site_label_1
_geom_bond_atom_site_label_2
_geom_bond_distance
Rh C11 1.901(10)
Rh C1 1.993(9)
Rh C13 2.257(9)
Rh C17 2.269(8)
Rh C14 2.283(9)
Rh C18 2.305(9)
C1 O3 1.309(11)
C1 C2 1.430(12)
C2 C3 1.336(13)
C2 H2 0.9300
C3 C4 1.461(12)
C3 H3 0.9300
C4 C5 1.390(14)
C4 C9 1.402(13)
C5 C6 1.387(14)
C5 H5 0.9300
C6 C7 1.370(16)
C6 H6 0.9300
C7 C8 1.375(15)
C7 O1 1.382(12)
C8 C9 1.351(12)
C8 H8 0.9300
C9 H9 0.9300
C10 O1 1.428(16)
C10 H10A 0.9600
C10 H10B 0.9600
C10 H10C 0.9600
C11 O2 1.111(11)
C12 O3 1.447(13)
C12 H12A 0.9600
C12 H12B 0.9600
C12 H12C 0.9600
C13 C14 1.352(17)
C13 C20 1.458(18)
C13 H13 0.9300
C14 C15 1.516(15)
C14 H14 0.9300
C15 C16 1.431(16)
C15 H15A 0.9700
C15 H15B 0.9700
C16 C17 1.509(13)
C16 H16A 0.9700
C16 H16B 0.9700
C17 C18 1.357(14)
C17 H17 0.9300
C18 C19 1.466(15)
C18 H18 0.9300
C19 C20 1.416(16)
C19 H19A 0.9700
C19 H19B 0.9700
C20 H20A 0.9700
C20 H20B 0.9700
Sb F6 1.743(10)
Sb F1 1.768(11)
Sb F3 1.770(9)
Sb F5 1.791(10)
Sb F4 1.837(10)
Sb F2 1.850(12)

loop_
_geom_torsion_atom_site_label_1
_geom_torsion_atom_site_label_2
_geom_torsion_atom_site_label_3
_geom_torsion_atom_site_label_4
_geom_torsion
C11 Rh C1 O3 -93.6(8)
C13 Rh C1 O3 111.4(8)
C17 Rh C1 O3 4.1(17)
C14 Rh C1 O3 76.7(8)
C18 Rh C1 O3 172.5(9)
C11 Rh C1 C2 85.8(8)
C13 Rh C1 C2 -69.2(8)
C17 Rh C1 C2 -176.5(9)
C14 Rh C1 C2 -103.9(8)
C18 Rh C1 C2 -8.1(16)
O3 C1 C2 C3 176.1(8)
Rh C1 C2 C3 -3.4(13)
C1 C2 C3 C4 -176.1(8)
C2 C3 C4 C5 -172.6(9)
C2 C3 C4 C9 9.7(14)
C9 C4 C5 C6 -1.8(15)
C3 C4 C5 C6 -179.7(10)
C4 C5 C6 C7 2.4(17)
C5 C6 C7 C8 -2.4(17)
C5 C6 C7 O1 178.0(11)
C6 C7 C8 C9 2.0(16)
O1 C7 C8 C9 -178.4(9)
C7 C8 C9 C4 -1.5(14)
C5 C4 C9 C8 1.4(13)
C3 C4 C9 C8 179.1(8)
C6 C7 O1 C10 -1.2(17)
C8 C7 O1 C10 179.1(12)
C1 Rh C11 O2 -68(16)
C13 Rh C11 O2 22(17)
C17 Rh C11 O2 129(16)
C14 Rh C11 O2 -166(15)
C18 Rh C11 O2 94(16)
C2 C1 O3 C12 -174.1(10)
Rh C1 O3 C12 5.3(14)
C11 Rh C13 C14 177.7(9)
C1 Rh C13 C14 -94.2(7)
C17 Rh C13 C14 69.3(7)
C18 Rh C13 C14 101.3(7)
C11 Rh C13 C20 52.1(15)
C1 Rh C13 C20 140.2(11)
C17 Rh C13 C20 -56.3(11)
C14 Rh C13 C20 -125.6(13)
C18 Rh C13 C20 -24.3(10)
C20 C13 C14 C15 -0.7(18)
Rh C13 C14 C15 -99.8(10)
C20 C13 C14 Rh 99.1(11)
C11 Rh C14 C13 -174(2)
C1 Rh C14 C13 88.6(7)
C17 Rh C14 C13 -108.2(7)
C18 Rh C14 C13 -74.1(7)
C11 Rh C14 C15 -53(3)
C1 Rh C14 C15 -149.7(11)
C13 Rh C14 C15 121.7(14)
C17 Rh C14 C15 13.6(11)
C18 Rh C14 C15 47.6(11)
C13 C14 C15 C16 81(2)
Rh C14 C15 C16 1(2)
C14 C15 C16 C17 -26(2)
C15 C16 C17 C18 -46.8(18)
C15 C16 C17 Rh 35.0(16)
C11 Rh C17 C18 -89.9(6)
C1 Rh C17 C18 173.9(10)
C13 Rh C17 C18 66.4(7)
C14 Rh C17 C18 99.1(7)
C11 Rh C17 C16 146.3(8)
C1 Rh C17 C16 50.1(16)
C13 Rh C17 C16 -57.4(9)
C14 Rh C17 C16 -24.7(8)
C18 Rh C17 C16 -123.8(11)
C16 C17 C18 C19 -0.2(15)
Rh C17 C18 C19 -98.5(10)
C16 C17 C18 Rh 98.3(9)
C11 Rh C18 C17 93.6(6)
C1 Rh C18 C17 -173.9(10)
C13 Rh C18 C17 -110.7(7)
C14 Rh C18 C17 -76.8(7)
C11 Rh C18 C19 -142.0(8)
C1 Rh C18 C19 -49.5(14)
C13 Rh C18 C19 13.7(8)
C17 Rh C18 C19 124.4(10)
C14 Rh C18 C19 47.6(8)
C17 C18 C19 C20 79.5(17)
Rh C18 C19 C20 -0.2(16)
C18 C19 C20 C13 -24(2)
C14 C13 C20 C19 -49(2)
Rh C13 C20 C19 33.8(18)
